data_4122136
loop_
_publ_author_name
'Braunschweig, Holger'
'Ye, Qing'
'Vargas, Alfredo'
'Dewhurst, Rian D.'
'Hupp, Florian'

_publ_section_title
;
 Complete and Partial 1,2-Additions across Transition Metal-Boron Double
 Bonds.
;
_journal_issue 27
_journal_name_full 'Journal of the American Chemical Society'
_journal_page_first 9560
_journal_page_last 9563
_journal_paper_doi 10.1021/ja504761f
_journal_volume 136
_journal_year 2014
_chemical_formula_moiety 'C10 H18 B Cl3 Ga Mo N O4 Si2'
_chemical_formula_sum 'C10 H18 B Cl3 Ga Mo N O4 Si2'
_chemical_formula_weight 555.25
_chemical_name_common
;
?
;
_chemical_name_systematic
;
?
;
_space_group_crystal_system orthorhombic
_space_group_IT_number 19
_space_group_name_Hall 'P 2ac 2ab'
_space_group_name_H-M_alt 'P 21 21 21'
_symmetry_space_group_name_Hall 'P 2ac 2ab'
_symmetry_space_group_name_H-M 'P 21 21 21'
_atom_sites_solution_hydrogens geom
_audit_creation_method SHELXL-2013
_cell_angle_alpha 90
_cell_angle_beta 90
_cell_angle_gamma 90
_cell_formula_units_Z 4
_cell_length_a 12.0364(13)
_cell_length_b 12.668(2)
_cell_length_c 14.0217(18)
_cell_measurement_temperature 100(2)
_cell_volume 2138.0(5)
_computing_cell_refinement 'Saint+ ver. 8.18C (Bruker AXS)'
_computing_data_collection 'APEX2 ver. 2012.4-3 (Bruker AXS)'
_computing_data_reduction 'Saint+ ver. 8.18C (Bruker AXS)'
_computing_molecular_graphics 'XP ver. 5.1 (Bruker AXS, 1998)'
_computing_publication_material 'SHELXL-97 (Sheldrick, 2008)'
_computing_structure_refinement 'SHELXL-2013 (Sheldrick, 2013)'
_diffrn_ambient_temperature 100(2)
_diffrn_detector_area_resol_mean 8.333
_diffrn_measured_fraction_theta_full 0.986
_diffrn_measured_fraction_theta_max 0.985
_diffrn_measurement_device_type 'Bruker D8 Quest'
_diffrn_measurement_method '\f and \w scans'
_diffrn_radiation_type MoK\a
_diffrn_radiation_wavelength 0.71073
_diffrn_reflns_av_R_equivalents 0.0204
_diffrn_reflns_av_unetI/netI 0.0305
_diffrn_reflns_Laue_measured_fraction_full 0.986
_diffrn_reflns_Laue_measured_fraction_max 0.985
_diffrn_reflns_limit_h_max 14
_diffrn_reflns_limit_h_min -15
_diffrn_reflns_limit_k_max 12
_diffrn_reflns_limit_k_min -15
_diffrn_reflns_limit_l_max 17
_diffrn_reflns_limit_l_min -17
_diffrn_reflns_number 14231
_diffrn_reflns_point_group_measured_fraction_full 0.983
_diffrn_reflns_point_group_measured_fraction_max 0.978
_diffrn_reflns_theta_full 25.242
_diffrn_reflns_theta_max 26.371
_diffrn_reflns_theta_min 2.334
_exptl_absorpt_coefficient_mu 2.345
_exptl_absorpt_correction_T_max 0.7456
_exptl_absorpt_correction_T_min 0.5938
_exptl_absorpt_correction_type multi-scan
_exptl_absorpt_process_details 'Sadabs 2008/1 (Bruker 2008)'
_exptl_crystal_colour yellow
_exptl_crystal_density_diffrn 1.725
_exptl_crystal_description block
_exptl_crystal_F_000 1096
_exptl_crystal_size_max 0.210
_exptl_crystal_size_mid 0.140
_exptl_crystal_size_min 0.090
_refine_diff_density_max 0.311
_refine_diff_density_min -0.335
_refine_diff_density_rms 0.061
_refine_ls_abs_structure_details
;
 Flack x determined using 1706 quotients [(I+)-(I-)]/[(I+)+(I-)]
 (Parsons and Flack (2004), Acta Cryst. A60, s61).
;
_refine_ls_abs_structure_Flack 0.013(4)
_refine_ls_extinction_method none
_refine_ls_goodness_of_fit_ref 1.079
_refine_ls_hydrogen_treatment constr
_refine_ls_matrix_type full
_refine_ls_number_parameters 208
_refine_ls_number_reflns 4271
_refine_ls_number_restraints 0
_refine_ls_restrained_S_all 1.079
_refine_ls_R_factor_all 0.0178
_refine_ls_R_factor_gt 0.0154
_refine_ls_shift/su_max 0.001
_refine_ls_shift/su_mean 0.000
_refine_ls_structure_factor_coef Fsqd
_refine_ls_weighting_details 'w=1/[\s^2^(Fo^2^)+(0.0050P)^2^] where P=(Fo^2^+2Fc^2^)/3'
_refine_ls_weighting_scheme calc
_refine_ls_wR_factor_gt 0.0329
_refine_ls_wR_factor_ref 0.0341
_reflns_Friedel_coverage 0.751
_reflns_Friedel_fraction_full 0.978
_reflns_Friedel_fraction_max 0.969
_reflns_number_gt 4063
_reflns_number_total 4271
_reflns_threshold_expression 'I > 2\s(I)'
_cod_data_source_file ja504761f_si_002.cif
_cod_data_source_block 4
_cod_depositor_comments 'Adding full bibliography for 4122136--4122137.cif.'
_cod_database_code 4122136
_shelx_space_group_comment
;
The symmetry employed for this shelxl refinement is uniquely defined
by the following loop, which should always be used as a source of
symmetry information in preference to the above space-group names.
They are only intended as comments.
;
_shelx_estimated_absorpt_t_min 0.639
_shelx_estimated_absorpt_t_max 0.817
_shelxl_version_number 2013-4

loop_
_space_group_symop_operation_xyz
'x, y, z'
'-x+1/2, -y, z+1/2'
'-x, y+1/2, -z+1/2'
'x+1/2, -y+1/2, -z'

loop_
_atom_site_label
_atom_site_type_symbol
_atom_site_fract_x
_atom_site_fract_y
_atom_site_fract_z
_atom_site_U_iso_or_equiv
_atom_site_adp_type
_atom_site_occupancy
_atom_site_site_symmetry_order
_atom_site_calc_flag
_atom_site_refinement_flags_posn
_atom_site_refinement_flags_adp
Mo1 Mo 0.97459(2) 0.67004(2) -0.08135(2) 0.01039(6) Uani 1 1 d . .
B1 B 0.9728(3) 0.5278(3) -0.00405(19) 0.0113(6) Uani 1 1 d . .
Ga1 Ga 0.98044(2) 0.48848(2) -0.16987(2) 0.01195(7) Uani 1 1 d . .
Cl03 Cl 0.98602(6) 0.63712(5) -0.26458(4) 0.01582(15) Uani 1 1 d . .
Cl04 Cl 1.13409(6) 0.39932(6) -0.18381(5) 0.02180(17) Uani 1 1 d . .
Cl05 Cl 0.84210(6) 0.39608(6) -0.22395(5) 0.01952(16) Uani 1 1 d . .
Si06 Si 0.85438(6) 0.36247(6) 0.07427(5) 0.01302(17) Uani 1 1 d . .
Si07 Si 1.08842(6) 0.43978(7) 0.14445(5) 0.01459(18) Uani 1 1 d . .
O008 O 0.70853(15) 0.67401(17) -0.07267(14) 0.0204(5) Uani 1 1 d . .
O009 O 0.98283(17) 0.92639(16) -0.07115(14) 0.0237(5) Uani 1 1 d . .
O00A O 1.24088(16) 0.67015(19) -0.10239(14) 0.0234(5) Uani 1 1 d . .
O00B O 0.97491(17) 0.71231(15) 0.13721(12) 0.0207(5) Uani 1 1 d . .
C00C C 0.8031(2) 0.6724(2) -0.07940(18) 0.0145(6) Uani 1 1 d . .
N00D N 0.97169(18) 0.45226(17) 0.06374(14) 0.0120(5) Uani 1 1 d . .
C00E C 0.9793(2) 0.8383(2) -0.08221(17) 0.0157(6) Uani 1 1 d . .
C00F C 0.9743(2) 0.6964(2) 0.05698(17) 0.0144(6) Uani 1 1 d . .
C00G C 1.1474(2) 0.6693(2) -0.09337(18) 0.0163(6) Uani 1 1 d . .
C3H C 0.7292(2) 0.4298(3) 0.0257(2) 0.0189(7) Uani 1 1 d . .
H3HA H 0.7400 0.4440 -0.0423 0.028 Uiso 1 1 calc R U
H3HB H 0.7176 0.4965 0.0597 0.028 Uiso 1 1 calc R U
H3HC H 0.6641 0.3843 0.0343 0.028 Uiso 1 1 calc R U
C2I C 0.8286(2) 0.3375(3) 0.20272(17) 0.0191(7) Uani 1 1 d . .
H2IA H 0.8931 0.3016 0.2305 0.029 Uiso 1 1 calc R U
H2IB H 0.7627 0.2928 0.2099 0.029 Uiso 1 1 calc R U
H2IC H 0.8165 0.4048 0.2356 0.029 Uiso 1 1 calc R U
C6J C 1.2067(2) 0.5167(3) 0.0945(2) 0.0229(7) Uani 1 1 d . .
H6JA H 1.1867 0.5917 0.0920 0.034 Uiso 1 1 calc R U
H6JB H 1.2235 0.4915 0.0301 0.034 Uiso 1 1 calc R U
H6JC H 1.2722 0.5076 0.1353 0.034 Uiso 1 1 calc R U
C4K C 1.1287(2) 0.2982(2) 0.1495(2) 0.0213(7) Uani 1 1 d . .
H4KA H 1.0671 0.2568 0.1757 0.032 Uiso 1 1 calc R U
H4KB H 1.1942 0.2901 0.1904 0.032 Uiso 1 1 calc R U
H4KC H 1.1461 0.2732 0.0851 0.032 Uiso 1 1 calc R U
C1M C 0.8868(3) 0.2384(2) 0.0102(2) 0.0210(7) Uani 1 1 d . .
H1MA H 0.8995 0.2538 -0.0575 0.031 Uiso 1 1 calc R U
H1MB H 0.8243 0.1893 0.0164 0.031 Uiso 1 1 calc R U
H1MC H 0.9537 0.2064 0.0376 0.031 Uiso 1 1 calc R U
C5N C 1.0523(2) 0.4935(3) 0.26409(19) 0.0225(7) Uani 1 1 d . .
H5NA H 0.9898 0.4536 0.2907 0.034 Uiso 1 1 calc R U
H5NB H 1.0315 0.5680 0.2580 0.034 Uiso 1 1 calc R U
H5NC H 1.1166 0.4872 0.3066 0.034 Uiso 1 1 calc R U

loop_
_atom_site_aniso_label
_atom_site_aniso_U_11
_atom_site_aniso_U_22
_atom_site_aniso_U_33
_atom_site_aniso_U_23
_atom_site_aniso_U_13
_atom_site_aniso_U_12
Mo1 0.01265(11) 0.00938(13) 0.00914(9) -0.00033(9) -0.00012(10) -0.00001(10)
B1 0.0046(13) 0.0175(18) 0.0118(13) -0.0059(12) -0.0016(13) -0.0002(14)
Ga1 0.01515(15) 0.01092(17) 0.00977(13) -0.00083(11) 0.00124(13) -0.00056(13)
Cl03 0.0242(3) 0.0133(4) 0.0099(3) 0.0018(2) 0.0006(3) -0.0015(3)
Cl04 0.0207(4) 0.0189(4) 0.0258(4) -0.0032(3) 0.0029(3) 0.0060(3)
Cl05 0.0222(4) 0.0184(4) 0.0180(3) -0.0027(3) 0.0002(3) -0.0068(3)
Si06 0.0124(4) 0.0150(5) 0.0117(3) 0.0014(3) 0.0009(3) -0.0016(3)
Si07 0.0139(4) 0.0173(5) 0.0126(3) 0.0022(3) -0.0022(3) 0.0005(3)
O008 0.0127(10) 0.0266(13) 0.0217(10) -0.0043(11) -0.0024(9) 0.0039(9)
O009 0.0265(11) 0.0137(12) 0.0308(11) 0.0009(9) -0.0010(11) -0.0007(10)
O00A 0.0155(11) 0.0274(14) 0.0272(11) -0.0033(10) 0.0046(9) -0.0033(9)
O00B 0.0269(11) 0.0209(12) 0.0142(9) -0.0049(8) -0.0006(9) 0.0019(10)
C00C 0.0264(16) 0.0095(15) 0.0077(11) -0.0004(13) -0.0012(12) 0.0035(13)
N00D 0.0113(11) 0.0123(13) 0.0122(10) -0.0008(9) -0.0001(10) 0.0005(10)
C00E 0.0154(13) 0.0185(17) 0.0133(11) 0.0014(12) 0.0009(13) 0.0005(13)
C00F 0.0151(13) 0.0093(15) 0.0189(13) -0.0007(11) -0.0004(12) -0.0012(12)
C00G 0.0252(17) 0.0116(17) 0.0120(13) -0.0023(12) 0.0013(12) -0.0014(13)
C3H 0.0142(15) 0.0237(19) 0.0188(14) 0.0015(13) 0.0000(12) 0.0011(13)
C2I 0.0190(14) 0.0208(19) 0.0174(14) 0.0035(13) 0.0027(12) -0.0036(13)
C6J 0.0173(14) 0.026(2) 0.0250(16) 0.0053(14) -0.0053(13) -0.0022(13)
C4K 0.0194(15) 0.025(2) 0.0196(14) 0.0047(13) -0.0007(13) 0.0070(13)
C1M 0.0260(17) 0.0150(18) 0.0220(15) -0.0002(13) -0.0026(13) -0.0032(13)
C5N 0.0294(17) 0.0233(19) 0.0149(13) -0.0013(13) -0.0054(12) 0.0020(14)

loop_
_atom_type_symbol
_atom_type_description
_atom_type_scat_dispersion_real
_atom_type_scat_dispersion_imag
_atom_type_scat_source
C C 0.0033 0.0016 'International Tables Vol C Tables 4.2.6.8 and 6.1.1.4'
H H 0.0000 0.0000 'International Tables Vol C Tables 4.2.6.8 and 6.1.1.4'
B B 0.0013 0.0007 'International Tables Vol C Tables 4.2.6.8 and 6.1.1.4'
N N 0.0061 0.0033 'International Tables Vol C Tables 4.2.6.8 and 6.1.1.4'
O O 0.0106 0.0060 'International Tables Vol C Tables 4.2.6.8 and 6.1.1.4'
Si Si 0.0817 0.0704 'International Tables Vol C Tables 4.2.6.8 and 6.1.1.4'
Cl Cl 0.1484 0.1585 'International Tables Vol C Tables 4.2.6.8 and 6.1.1.4'
Ga Ga 0.2307 1.6083 'International Tables Vol C Tables 4.2.6.8 and 6.1.1.4'
Mo Mo -1.6832 0.6857 'International Tables Vol C Tables 4.2.6.8 and 6.1.1.4'

loop_
_geom_angle_atom_site_label_1
_geom_angle_atom_site_label_2
_geom_angle_atom_site_label_3
_geom_angle
C00F Mo1 C00C 89.03(11)
C00F Mo1 C00G 94.70(11)
C00C Mo1 C00G 176.08(10)
C00F Mo1 B1 68.74(11)
C00C Mo1 B1 89.73(12)
C00G Mo1 B1 92.75(12)
C00F Mo1 C00E 80.57(10)
C00C Mo1 C00E 90.73(11)
C00G Mo1 C00E 88.69(11)
B1 Mo1 C00E 149.29(10)
C00F Mo1 Cl03 177.01(9)
C00C Mo1 Cl03 93.90(7)
C00G Mo1 Cl03 82.36(7)
B1 Mo1 Cl03 111.80(8)
C00E Mo1 Cl03 98.80(7)
C00F Mo1 Ga1 128.10(8)
C00C Mo1 Ga1 92.62(8)
C00G Mo1 Ga1 86.05(8)
B1 Mo1 Ga1 59.41(8)
C00E Mo1 Ga1 151.16(7)
Cl03 Mo1 Ga1 52.401(17)
N00D B1 Mo1 166.2(2)
N00D B1 Ga1 122.7(2)
Mo1 B1 Ga1 71.06(9)
Cl05 Ga1 Cl04 109.91(3)
Cl05 Ga1 Cl03 105.15(3)
Cl04 Ga1 Cl03 110.33(3)
Cl05 Ga1 B1 115.11(8)
Cl04 Ga1 B1 103.25(8)
Cl03 Ga1 B1 113.15(8)
Cl05 Ga1 Mo1 128.25(2)
Cl04 Ga1 Mo1 121.48(2)
Cl03 Ga1 Mo1 63.62(2)
B1 Ga1 Mo1 49.54(8)
Ga1 Cl03 Mo1 63.980(18)
N00D Si06 C1M 109.13(12)
N00D Si06 C2I 108.37(11)
C1M Si06 C2I 111.19(15)
N00D Si06 C3H 108.19(12)
C1M Si06 C3H 112.46(14)
C2I Si06 C3H 107.36(13)
N00D Si07 C4K 108.10(12)
N00D Si07 C6J 108.22(11)
C4K Si07 C6J 108.66(14)
N00D Si07 C5N 110.49(11)
C4K Si07 C5N 112.26(13)
C6J Si07 C5N 109.02(15)
O008 C00C Mo1 176.0(2)
B1 N00D Si07 119.6(2)
B1 N00D Si06 120.57(19)
Si07 N00D Si06 119.79(12)
O009 C00E Mo1 171.8(2)
O00B C00F Mo1 179.4(3)
O00A C00G Mo1 178.1(2)
Si06 C3H H3HA 109.5
Si06 C3H H3HB 109.5
H3HA C3H H3HB 109.5
Si06 C3H H3HC 109.5
H3HA C3H H3HC 109.5
H3HB C3H H3HC 109.5
Si06 C2I H2IA 109.5
Si06 C2I H2IB 109.5
H2IA C2I H2IB 109.5
Si06 C2I H2IC 109.5
H2IA C2I H2IC 109.5
H2IB C2I H2IC 109.5
Si07 C6J H6JA 109.5
Si07 C6J H6JB 109.5
H6JA C6J H6JB 109.5
Si07 C6J H6JC 109.5
H6JA C6J H6JC 109.5
H6JB C6J H6JC 109.5
Si07 C4K H4KA 109.5
Si07 C4K H4KB 109.5
H4KA C4K H4KB 109.5
Si07 C4K H4KC 109.5
H4KA C4K H4KC 109.5
H4KB C4K H4KC 109.5
Si06 C1M H1MA 109.5
Si06 C1M H1MB 109.5
H1MA C1M H1MB 109.5
Si06 C1M H1MC 109.5
H1MA C1M H1MC 109.5
H1MB C1M H1MC 109.5
Si07 C5N H5NA 109.5
Si07 C5N H5NB 109.5
H5NA C5N H5NB 109.5
Si07 C5N H5NC 109.5
H5NA C5N H5NC 109.5
H5NB C5N H5NC 109.5

loop_
_geom_bond_atom_site_label_1
_geom_bond_atom_site_label_2
_geom_bond_distance
Mo1 C00F 1.968(2)
Mo1 C00C 2.064(3)
Mo1 C00G 2.087(3)
Mo1 B1 2.103(3)
Mo1 C00E 2.132(3)
Mo1 Cl03 2.6065(7)
Mo1 Ga1 2.6146(5)
B1 N00D 1.349(4)
B1 Ga1 2.379(3)
Ga1 Cl05 2.1721(7)
Ga1 Cl04 2.1757(8)
Ga1 Cl03 2.3052(7)
Si06 N00D 1.819(2)
Si06 C1M 1.853(3)
Si06 C2I 1.855(3)
Si06 C3H 1.860(3)
Si07 N00D 1.811(2)
Si07 C4K 1.859(3)
Si07 C6J 1.862(3)
Si07 C5N 1.862(3)
O008 C00C 1.143(3)
O009 C00E 1.128(3)
O00A C00G 1.132(3)
O00B C00F 1.143(3)
C3H H3HA 0.9800
C3H H3HB 0.9800
C3H H3HC 0.9800
C2I H2IA 0.9800
C2I H2IB 0.9800
C2I H2IC 0.9800
C6J H6JA 0.9800
C6J H6JB 0.9800
C6J H6JC 0.9800
C4K H4KA 0.9800
C4K H4KB 0.9800
C4K H4KC 0.9800
C1M H1MA 0.9800
C1M H1MB 0.9800
C1M H1MC 0.9800
C5N H5NA 0.9800
C5N H5NB 0.9800
C5N H5NC 0.9800

loop_
_geom_torsion_atom_site_label_1
_geom_torsion_atom_site_label_2
_geom_torsion_atom_site_label_3
_geom_torsion_atom_site_label_4
_geom_torsion
Mo1 B1 N00D Si07 -63.9(10)
Ga1 B1 N00D Si07 113.81(19)
Mo1 B1 N00D Si06 116.5(9)
Ga1 B1 N00D Si06 -65.8(3)
C4K Si07 N00D B1 -132.2(2)
C6J Si07 N00D B1 -14.7(2)
C5N Si07 N00D B1 104.6(2)
C4K Si07 N00D Si06 47.43(16)
C6J Si07 N00D Si06 164.94(15)
C5N Si07 N00D Si06 -75.77(17)
C1M Si06 N00D B1 96.4(2)
C2I Si06 N00D B1 -142.3(2)
C3H Si06 N00D B1 -26.2(2)
C1M Si06 N00D Si07 -83.20(16)
C2I Si06 N00D Si07 38.02(18)
C3H Si06 N00D Si07 154.13(13)
